data_2023562
loop_
_publ_author_name
'Murillo, Maria Isabel'
'Cuen\'u-Ibarg\"uen, Yahaira'
'Le Lagadec, Ronan'
'Cuen\'u-Cabezas, Fernando'
'G\'omez Casta\~no, Jovanny Arles'

_publ_section_title
;
 Conformation and supramolecular assembly in an azo--azomethine--pyrazole
 hybrid: crystal structure, Hirshfeld surface and QTAIM analyses
;
_journal_coeditor_code ZO3074
_journal_issue 10
_journal_name_full 'Acta Crystallographica Section C Structural Chemistry'
_journal_paper_doi 10.1107/S2053229626008533
_journal_volume 82
_journal_year 2026
_chemical_formula_iupac 'C27 H26 N6 O3'
_chemical_formula_moiety 'C27 H26 N6 O3'
_chemical_formula_sum 'C27 H26 N6 O3'
_chemical_formula_weight 482.54
_chemical_name_systematic
2-({[3-<i>tert</i>-Butyl-1-(4-nitrophenyl)-1<i>H</i>-pyrazol-5-yl]imino}methyl)-4-[(4-methylphenyl)diazenyl]phenol
_space_group_crystal_system orthorhombic
_space_group_IT_number 19
_space_group_name_Hall 'P 2ac 2ab'
_space_group_name_H-M_alt 'P 21 21 21'
_atom_sites_solution_hydrogens mixed
_audit_creation_method SHELXL-2014/7
_cell_angle_alpha 90
_cell_angle_beta 90
_cell_angle_gamma 90
_cell_formula_units_Z 8
_cell_length_a 13.2445(11)
_cell_length_b 16.5273(17)
_cell_length_c 22.826(3)
_cell_measurement_reflns_used 5510
_cell_measurement_temperature 150(2)
_cell_measurement_theta_max 25.73
_cell_measurement_theta_min 2.16
_cell_volume 4996.5(9)
_computing_cell_refinement
;
APEX2 (Bruker, 2012)
;
_computing_data_collection
;
APEX2 (Bruker, 2012)
;
_computing_data_reduction
;
SAINT (Bruker, 2012)
;
_computing_molecular_graphics
;
XP (Bruker, 1998)
;
_computing_publication_material
;
CIFTAB (Sheldrick, 2013)
;
_computing_structure_refinement
;
SHELXL2014 (Sheldrick, 2015)
;
_computing_structure_solution
;
SHELXS2012 (Bruker, 2013)
;
_diffrn_ambient_temperature 150(2)
_diffrn_detector_area_resol_mean 8.333
_diffrn_measured_fraction_theta_full 0.995
_diffrn_measured_fraction_theta_max 0.995
_diffrn_measurement_device_type 'Bruker SMART APEX CCD'
_diffrn_measurement_method \w-scans
_diffrn_radiation_monochromator graphite
_diffrn_radiation_type MoK\a
_diffrn_radiation_wavelength 0.71073
_diffrn_reflns_av_R_equivalents 0.0967
_diffrn_reflns_av_unetI/netI 0.1025
_diffrn_reflns_limit_h_max 12
_diffrn_reflns_limit_h_min -18
_diffrn_reflns_limit_k_max 22
_diffrn_reflns_limit_k_min -15
_diffrn_reflns_limit_l_max 31
_diffrn_reflns_limit_l_min -31
_diffrn_reflns_number 38434
_diffrn_reflns_theta_full 25.242
_diffrn_reflns_theta_max 29.126
_diffrn_reflns_theta_min 1.970
_diffrn_source 'fine-focus sealed tube'
_exptl_absorpt_coefficient_mu 0.087
_exptl_absorpt_correction_T_max 0.9891
_exptl_absorpt_correction_T_min 0.9711
_exptl_absorpt_correction_type multi-scan
_exptl_absorpt_process_details
;
(SADABS; Bruker, 2012)
;
_exptl_crystal_colour orange
_exptl_crystal_density_diffrn 1.283
_exptl_crystal_description prism
_exptl_crystal_F_000 2032
_exptl_crystal_size_max 0.350
_exptl_crystal_size_mid 0.195
_exptl_crystal_size_min 0.158
_refine_diff_density_max 0.202
_refine_diff_density_min -0.257
_refine_ls_abs_structure_details 'Not determined.'
_refine_ls_extinction_method none
_refine_ls_goodness_of_fit_ref 1.015
_refine_ls_hydrogen_treatment mixed
_refine_ls_matrix_type full
_refine_ls_number_parameters 663
_refine_ls_number_reflns 13380
_refine_ls_number_restraints 1
_refine_ls_restrained_S_all 1.015
_refine_ls_R_factor_all 0.1378
_refine_ls_R_factor_gt 0.0629
_refine_ls_shift/su_max 0.000
_refine_ls_shift/su_mean 0.000
_refine_ls_structure_factor_coef Fsqd
_refine_ls_weighting_details 'w=1/[\s^2^(Fo^2^)+(0.0419P)^2^+0.2881P] where P=(Fo^2^+2Fc^2^)/3'
_refine_ls_weighting_scheme calc
_refine_ls_wR_factor_gt 0.1102
_refine_ls_wR_factor_ref 0.1458
_reflns_number_gt 7186
_reflns_number_total 13380
_reflns_threshold_expression 'I > 2\s(I)'
_cod_data_source_file zo3074sup1.cif
_cod_data_source_block I
_cod_original_cell_volume 4996.4(9)
_cod_database_code 2023562
_shelx_space_group_comment
;
The symmetry employed for this shelxl refinement is uniquely defined
by the following loop, which should always be used as a source of
symmetry information in preference to the above space-group names.
They are only intended as comments.
;
_shelx_estimated_absorpt_t_min 0.970
_shelx_estimated_absorpt_t_max 0.986

loop_
_space_group_symop_operation_xyz
'x, y, z'
'x+1/2, -y+1/2, -z'
'-x, y+1/2, -z+1/2'
'-x+1/2, -y, z+1/2'

loop_
_atom_site_type_symbol
_atom_site_label
_atom_site_fract_x
_atom_site_fract_y
_atom_site_fract_z
_atom_site_U_iso_or_equiv
_atom_site_adp_type
_atom_site_calc_flag
_atom_site_occupancy
_atom_site_disorder_assembly
_atom_site_disorder_group
O O1 0.3410(2) 0.23118(17) 0.27725(13) 0.0397(7) Uani d 1 . .
H H1 0.360(4) 0.284(2) 0.282(2) 0.060 Uiso d 1 . .
O O2 0.2912(3) 0.3210(2) 0.03661(15) 0.0644(10) Uani d 1 . .
O O3 0.4163(3) 0.3945(2) 0.00919(16) 0.0701(11) Uani d 1 . .
N N1 0.3825(2) 0.36828(17) 0.32827(15) 0.0294(7) Uani d 1 . .
N N2 0.3990(2) 0.49195(18) 0.27548(14) 0.0300(7) Uani d 1 . .
N N3 0.4218(3) 0.57250(18) 0.28345(16) 0.0342(8) Uani d 1 . .
N N4 0.3750(3) 0.08833(19) 0.49739(16) 0.0356(8) Uani d 1 . .
N N5 0.3649(3) 0.0126(2) 0.49780(16) 0.0402(9) Uani d 1 . .
N N6 0.3576(3) 0.3704(2) 0.04637(17) 0.0466(10) Uani d 1 . .
C C1 0.3484(3) 0.1979(2) 0.33093(18) 0.0328(9) Uani d 1 . .
C C2 0.3740(3) 0.2435(2) 0.38051(17) 0.0282(9) Uani d 1 . .
C C3 0.3819(3) 0.2038(2) 0.43468(19) 0.0331(9) Uani d 1 . .
H H3 0.4001 0.2341 0.4684 0.040 Uiso calc 1 . .
C C4 0.3639(3) 0.1221(2) 0.44016(19) 0.0333(9) Uani d 1 . .
C C5 0.3354(3) 0.0780(3) 0.3902(2) 0.0406(11) Uani d 1 . .
H H5 0.3214 0.0219 0.3935 0.049 Uiso calc 1 . .
C C6 0.3276(3) 0.1153(2) 0.3365(2) 0.0408(11) Uani d 1 . .
H H6 0.3081 0.0848 0.3031 0.049 Uiso calc 1 . .
C C7 0.3909(3) 0.3301(2) 0.37730(18) 0.0313(9) Uani d 1 . .
H H7 0.4084 0.3590 0.4118 0.038 Uiso calc 1 . .
C C8 0.4302(3) 0.5818(2) 0.34111(19) 0.0326(9) Uani d 1 . .
C C9 0.4151(3) 0.5081(2) 0.37102(19) 0.0324(9) Uani d 1 . .
H H9 0.4171 0.4994 0.4121 0.039 Uiso calc 1 . .
C C10 0.3969(3) 0.4519(2) 0.32828(18) 0.0290(9) Uani d 1 . .
C C11 0.4594(3) 0.6628(2) 0.3678(2) 0.0392(10) Uani d 1 . .
C C12 0.4358(4) 0.7314(2) 0.3253(2) 0.0521(13) Uani d 1 . .
H H12A 0.4556 0.7831 0.3429 0.078 Uiso calc 1 . .
H H12B 0.3633 0.7321 0.3169 0.078 Uiso calc 1 . .
H H12C 0.4735 0.7232 0.2888 0.078 Uiso calc 1 . .
C C13 0.4014(4) 0.6764(3) 0.4246(2) 0.0589(15) Uani d 1 . .
H H13A 0.4192 0.7294 0.4409 0.088 Uiso calc 1 . .
H H13B 0.4190 0.6339 0.4528 0.088 Uiso calc 1 . .
H H13C 0.3287 0.6746 0.4167 0.088 Uiso calc 1 . .
C C14 0.5735(4) 0.6607(3) 0.3801(3) 0.0590(15) Uani d 1 . .
H H14A 0.5946 0.7124 0.3973 0.089 Uiso calc 1 . .
H H14B 0.6102 0.6516 0.3434 0.089 Uiso calc 1 . .
H H14C 0.5885 0.6167 0.4076 0.089 Uiso calc 1 . .
C C15 0.3881(3) 0.4610(2) 0.21792(18) 0.0307(9) Uani d 1 . .
C C16 0.3174(3) 0.4012(2) 0.20627(18) 0.0310(9) Uani d 1 . .
H H16 0.2756 0.3810 0.2368 0.037 Uiso calc 1 . .
C C17 0.3080(3) 0.3709(2) 0.14965(19) 0.0339(10) Uani d 1 . .
H H17 0.2609 0.3292 0.1412 0.041 Uiso calc 1 . .
C C18 0.3682(3) 0.4026(2) 0.10618(19) 0.0358(10) Uani d 1 . .
C C19 0.4373(4) 0.4629(3) 0.1164(2) 0.0434(11) Uani d 1 . .
H H19 0.4777 0.4837 0.0855 0.052 Uiso calc 1 . .
C C20 0.4469(3) 0.4931(3) 0.17342(19) 0.0413(11) Uani d 1 . .
H H20 0.4935 0.5353 0.1816 0.050 Uiso calc 1 . .
C C21 0.3720(3) -0.0229(2) 0.5550(2) 0.0381(10) Uani d 1 . .
C C22 0.3862(3) 0.0192(3) 0.6066(2) 0.0416(11) Uani d 1 . .
H H22 0.3933 0.0764 0.6060 0.050 Uiso calc 1 . .
C C23 0.3902(3) -0.0221(3) 0.6593(2) 0.0471(12) Uani d 1 . .
H H23 0.4003 0.0071 0.6946 0.056 Uiso calc 1 . .
C C24 0.3796(3) -0.1061(3) 0.6612(2) 0.0474(12) Uani d 1 . .
C C25 0.3644(4) -0.1468(3) 0.6090(2) 0.0537(14) Uani d 1 . .
H H25 0.3566 -0.2040 0.6095 0.064 Uiso calc 1 . .
C C26 0.3603(4) -0.1063(3) 0.5562(2) 0.0490(12) Uani d 1 . .
H H26 0.3496 -0.1354 0.5209 0.059 Uiso calc 1 . .
C C27 0.3853(4) -0.1512(3) 0.7189(3) 0.0663(16) Uani d 1 . .
H H27A 0.4291 -0.1986 0.7146 0.099 Uiso calc 1 . .
H H27B 0.3174 -0.1688 0.7305 0.099 Uiso calc 1 . .
H H27C 0.4130 -0.1154 0.7492 0.099 Uiso calc 1 . .
O O21 0.1173(2) 0.45320(18) 0.27352(14) 0.0431(8) Uani d 1 . .
H H21 0.121(4) 0.507(2) 0.279(2) 0.065 Uiso d 1 . .
O O22 0.1928(3) 0.52552(19) 0.04175(14) 0.0507(9) Uani d 1 . .
O O23 0.0905(3) 0.6190(2) 0.01359(15) 0.0648(10) Uani d 1 . .
N N21 0.1392(2) 0.59177(18) 0.32703(15) 0.0322(8) Uani d 1 . .
N N22 0.1433(2) 0.72014(19) 0.27693(15) 0.0323(8) Uani d 1 . .
N N23 0.1271(3) 0.80087(19) 0.28715(16) 0.0360(8) Uani d 1 . .
N N24 0.1504(3) 0.3106(2) 0.49370(17) 0.0397(9) Uani d 1 . .
N N25 0.1349(3) 0.2354(2) 0.49562(17) 0.0404(9) Uani d 1 . .
N N26 0.1446(3) 0.5878(2) 0.05078(16) 0.0415(9) Uani d 1 . .
C C31 0.1286(3) 0.4191(2) 0.32709(19) 0.0338(9) Uani d 1 . .
C C32 0.1436(3) 0.4660(2) 0.37775(19) 0.0321(9) Uani d 1 . .
C C33 0.1513(3) 0.4261(2) 0.4316(2) 0.0360(10) Uani d 1 . .
H H33 0.1613 0.4571 0.4662 0.043 Uiso calc 1 . .
C C34 0.1448(3) 0.3430(2) 0.4357(2) 0.0361(10) Uani d 1 . .
C C35 0.1326(3) 0.2973(2) 0.3846(2) 0.0384(10) Uani d 1 . .
H H35 0.1294 0.2399 0.3868 0.046 Uiso calc 1 . .
C C36 0.1252(3) 0.3354(2) 0.3307(2) 0.0380(10) Uani d 1 . .
H H36 0.1178 0.3040 0.2960 0.046 Uiso calc 1 . .
C C37 0.1489(3) 0.5531(2) 0.37552(19) 0.0346(10) Uani d 1 . .
H H37 0.1599 0.5826 0.4107 0.042 Uiso calc 1 . .
C C38 0.1113(3) 0.8063(2) 0.34484(19) 0.0351(10) Uani d 1 . .
C C39 0.1173(3) 0.7305(2) 0.37272(19) 0.0358(10) Uani d 1 . .
H H39 0.1098 0.7194 0.4133 0.043 Uiso calc 1 . .
C C40 0.1364(3) 0.6760(2) 0.32870(18) 0.0335(9) Uani d 1 . .
C C41 0.0879(4) 0.8860(2) 0.3743(2) 0.0430(11) Uani d 1 . .
C C42 0.1053(4) 0.9571(3) 0.3324(2) 0.0538(14) Uani d 1 . .
H H42A 0.0902 1.0079 0.3527 0.081 Uiso calc 1 . .
H H42B 0.0610 0.9514 0.2983 0.081 Uiso calc 1 . .
H H42C 0.1759 0.9573 0.3196 0.081 Uiso calc 1 . .
C C43 -0.0230(5) 0.8851(3) 0.3927(3) 0.086(2) Uani d 1 . .
H H43A -0.0406 0.9372 0.4104 0.128 Uiso calc 1 . .
H H43B -0.0341 0.8417 0.4211 0.128 Uiso calc 1 . .
H H43C -0.0655 0.8759 0.3581 0.128 Uiso calc 1 . .
C C44 0.1548(5) 0.8952(3) 0.4285(2) 0.0752(19) Uani d 1 . .
H H44A 0.1407 0.9473 0.4474 0.113 Uiso calc 1 . .
H H44B 0.2260 0.8932 0.4169 0.113 Uiso calc 1 . .
H H44C 0.1406 0.8512 0.4561 0.113 Uiso calc 1 . .
C C45 0.1510(3) 0.6901(2) 0.21927(18) 0.0320(9) Uani d 1 . .
C C46 0.2063(3) 0.6213(2) 0.20716(18) 0.0342(9) Uani d 1 . .
H H46 0.2455 0.5968 0.2372 0.041 Uiso calc 1 . .
C C47 0.2050(3) 0.5879(2) 0.15159(19) 0.0368(10) Uani d 1 . .
H H47 0.2410 0.5395 0.1434 0.044 Uiso calc 1 . .
C C48 0.1505(3) 0.6263(2) 0.10831(18) 0.0330(9) Uani d 1 . .
C C49 0.1006(3) 0.6983(3) 0.11838(19) 0.0402(11) Uani d 1 . .
H H49 0.0661 0.7252 0.0875 0.048 Uiso calc 1 . .
C C50 0.1017(3) 0.7305(3) 0.17415(19) 0.0383(10) Uani d 1 . .
H H50 0.0687 0.7804 0.1817 0.046 Uiso calc 1 . .
C C51 0.1382(3) 0.2034(3) 0.5532(2) 0.0392(10) Uani d 1 . .
C C52 0.1348(3) 0.2490(3) 0.6046(2) 0.0430(11) Uani d 1 . .
H H52 0.1308 0.3063 0.6025 0.052 Uiso calc 1 . .
C C53 0.1374(3) 0.2108(3) 0.6588(2) 0.0476(12) Uani d 1 . .
H H53 0.1338 0.2423 0.6936 0.057 Uiso calc 1 . .
C C54 0.1452(3) 0.1269(3) 0.6628(2) 0.0475(12) Uani d 1 . .
C C55 0.1474(3) 0.0824(3) 0.6116(2) 0.0458(12) Uani d 1 . .
H H55 0.1520 0.0251 0.6137 0.055 Uiso calc 1 . .
C C56 0.1430(3) 0.1196(3) 0.5572(2) 0.0440(11) Uani d 1 . .
H H56 0.1433 0.0876 0.5226 0.053 Uiso calc 1 . .
C C57 0.1499(4) 0.0868(3) 0.7221(2) 0.0646(16) Uani d 1 . .
H H57A 0.1407 0.0283 0.7175 0.097 Uiso calc 1 . .
H H57B 0.0963 0.1086 0.7472 0.097 Uiso calc 1 . .
H H57C 0.2158 0.0975 0.7400 0.097 Uiso calc 1 . .

loop_
_atom_site_aniso_label
_atom_site_aniso_U_11
_atom_site_aniso_U_22
_atom_site_aniso_U_33
_atom_site_aniso_U_12
_atom_site_aniso_U_13
_atom_site_aniso_U_23
O1 0.056(2) 0.0333(15) 0.0302(17) -0.0023(14) -0.0027(15) 0.0011(14)
O2 0.088(3) 0.062(2) 0.043(2) -0.008(2) -0.016(2) -0.0128(18)
O3 0.083(3) 0.098(3) 0.029(2) -0.005(2) 0.007(2) -0.003(2)
N1 0.0297(18) 0.0303(16) 0.0283(19) -0.0011(14) -0.0003(15) 0.0044(14)
N2 0.0348(19) 0.0284(16) 0.0267(19) -0.0064(14) -0.0047(15) 0.0021(14)
N3 0.039(2) 0.0313(17) 0.032(2) -0.0075(15) -0.0044(16) 0.0024(15)
N4 0.035(2) 0.0345(18) 0.037(2) 0.0025(16) 0.0020(17) 0.0084(16)
N5 0.046(2) 0.0350(19) 0.040(2) 0.0009(17) -0.0014(19) 0.0096(17)
N6 0.063(3) 0.049(2) 0.028(2) 0.008(2) -0.006(2) -0.0018(18)
C1 0.034(2) 0.037(2) 0.027(2) 0.0044(18) 0.0014(19) 0.0027(19)
C2 0.026(2) 0.033(2) 0.025(2) -0.0003(16) 0.0004(17) 0.0010(16)
C3 0.035(2) 0.031(2) 0.033(2) -0.0003(18) -0.0013(19) 0.0020(18)
C4 0.031(2) 0.038(2) 0.031(2) 0.0029(19) 0.0015(18) 0.0088(19)
C5 0.042(3) 0.035(2) 0.045(3) 0.0001(19) 0.001(2) 0.005(2)
C6 0.048(3) 0.032(2) 0.042(3) -0.0011(19) -0.006(2) -0.004(2)
C7 0.032(2) 0.035(2) 0.027(2) -0.0025(17) -0.0019(18) -0.0004(18)
C8 0.035(2) 0.031(2) 0.032(2) -0.0026(17) -0.0043(18) 0.0003(18)
C9 0.035(2) 0.036(2) 0.026(2) -0.0010(18) -0.0038(18) -0.0008(18)
C10 0.029(2) 0.0315(19) 0.026(2) -0.0003(16) -0.0035(18) 0.0034(17)
C11 0.046(3) 0.035(2) 0.036(3) -0.0047(19) -0.008(2) -0.001(2)
C12 0.067(3) 0.033(2) 0.056(3) -0.005(2) -0.012(3) 0.003(2)
C13 0.085(4) 0.044(3) 0.048(3) -0.005(3) 0.003(3) -0.014(2)
C14 0.050(3) 0.043(3) 0.084(4) -0.006(2) -0.019(3) -0.009(3)
C15 0.034(2) 0.0320(19) 0.026(2) 0.0010(17) -0.0019(18) 0.0021(17)
C16 0.035(2) 0.029(2) 0.029(2) 0.0006(17) -0.0031(18) 0.0018(17)
C17 0.036(2) 0.029(2) 0.036(2) 0.0018(18) -0.0102(19) 0.0035(18)
C18 0.043(3) 0.036(2) 0.028(2) 0.009(2) -0.007(2) -0.0026(18)
C19 0.051(3) 0.050(3) 0.030(3) -0.002(2) 0.001(2) 0.011(2)
C20 0.047(3) 0.047(2) 0.030(2) -0.012(2) -0.003(2) 0.006(2)
C21 0.034(2) 0.038(2) 0.042(3) 0.0022(19) 0.001(2) 0.014(2)
C22 0.038(3) 0.041(2) 0.046(3) -0.001(2) -0.001(2) 0.008(2)
C23 0.042(3) 0.060(3) 0.039(3) 0.000(2) 0.000(2) 0.012(2)
C24 0.034(3) 0.060(3) 0.048(3) 0.006(2) 0.006(2) 0.026(3)
C25 0.054(3) 0.042(3) 0.065(4) 0.002(2) 0.011(3) 0.022(3)
C26 0.054(3) 0.043(3) 0.050(3) 0.004(2) -0.002(3) 0.009(2)
C27 0.052(3) 0.085(4) 0.062(4) 0.007(3) 0.010(3) 0.038(3)
O21 0.053(2) 0.0462(17) 0.0298(17) 0.0000(16) 0.0000(15) -0.0063(15)
O22 0.070(2) 0.0446(18) 0.037(2) 0.0029(17) 0.0110(17) -0.0042(15)
O23 0.079(3) 0.087(3) 0.0286(19) 0.018(2) -0.0126(19) -0.0004(19)
N21 0.0338(19) 0.0366(18) 0.0260(18) 0.0003(15) -0.0003(16) 0.0019(15)
N22 0.0354(19) 0.0360(18) 0.0255(19) 0.0026(15) 0.0005(16) 0.0026(15)
N23 0.040(2) 0.0337(18) 0.034(2) 0.0037(16) 0.0018(17) 0.0009(15)
N24 0.038(2) 0.0351(19) 0.046(2) -0.0037(16) -0.0006(18) 0.0057(17)
N25 0.034(2) 0.0364(19) 0.050(3) -0.0027(16) 0.0039(19) 0.0046(18)
N26 0.048(2) 0.048(2) 0.028(2) -0.0037(19) 0.0058(18) 0.0027(18)
C31 0.027(2) 0.043(2) 0.032(2) -0.0026(18) 0.0044(19) -0.0015(19)
C32 0.029(2) 0.035(2) 0.032(2) -0.0004(17) -0.0007(19) -0.0013(18)
C33 0.036(2) 0.039(2) 0.033(2) 0.0010(19) -0.004(2) -0.001(2)
C34 0.032(2) 0.038(2) 0.038(3) -0.0005(18) 0.001(2) 0.004(2)
C35 0.033(2) 0.034(2) 0.049(3) 0.0001(18) 0.002(2) 0.001(2)
C36 0.035(2) 0.039(2) 0.041(3) -0.0048(19) 0.006(2) -0.015(2)
C37 0.037(2) 0.039(2) 0.028(2) -0.0001(18) -0.0015(19) -0.0012(19)
C38 0.034(2) 0.042(2) 0.030(2) 0.0018(19) 0.0019(19) -0.0029(19)
C39 0.039(2) 0.041(2) 0.027(2) -0.0022(19) -0.0022(19) -0.0018(19)
C40 0.033(2) 0.038(2) 0.029(2) -0.0024(18) -0.0006(19) 0.0030(19)
C41 0.055(3) 0.035(2) 0.039(3) -0.002(2) 0.009(2) -0.005(2)
C42 0.076(4) 0.036(2) 0.050(3) 0.001(2) 0.002(3) -0.002(2)
C43 0.085(4) 0.051(3) 0.120(6) 0.001(3) 0.055(4) -0.018(4)
C44 0.135(6) 0.044(3) 0.047(3) -0.013(3) -0.017(4) -0.007(3)
C45 0.032(2) 0.036(2) 0.028(2) 0.0019(17) 0.0010(18) 0.0017(19)
C46 0.036(2) 0.039(2) 0.027(2) 0.0075(18) -0.0016(18) 0.0023(19)
C47 0.044(3) 0.035(2) 0.032(2) 0.0092(19) 0.002(2) 0.0044(19)
C48 0.036(2) 0.041(2) 0.022(2) 0.0000(19) -0.0007(18) 0.0038(18)
C49 0.041(3) 0.053(3) 0.027(2) 0.014(2) -0.001(2) 0.010(2)
C50 0.038(2) 0.044(2) 0.033(3) 0.0136(19) 0.002(2) 0.005(2)
C51 0.030(2) 0.042(2) 0.045(3) -0.0051(19) 0.000(2) 0.005(2)
C52 0.035(2) 0.043(2) 0.051(3) -0.008(2) -0.005(2) 0.009(2)
C53 0.039(3) 0.054(3) 0.050(3) -0.009(2) -0.004(2) 0.005(2)
C54 0.029(2) 0.057(3) 0.056(3) -0.010(2) -0.005(2) 0.015(3)
C55 0.032(2) 0.042(2) 0.063(4) -0.002(2) 0.002(2) 0.015(3)
C56 0.036(2) 0.036(2) 0.059(3) -0.004(2) 0.002(2) 0.003(2)
C57 0.050(3) 0.079(4) 0.064(4) -0.014(3) -0.011(3) 0.030(3)

loop_
_atom_type_symbol
_atom_type_description
_atom_type_scat_dispersion_real
_atom_type_scat_dispersion_imag
_atom_type_scat_source
C C 0.0033 0.0016 'International Tables Vol C Tables 4.2.6.8 and 6.1.1.4'
H H 0.0000 0.0000 'International Tables Vol C Tables 4.2.6.8 and 6.1.1.4'
N N 0.0061 0.0033 'International Tables Vol C Tables 4.2.6.8 and 6.1.1.4'
O O 0.0106 0.0060 'International Tables Vol C Tables 4.2.6.8 and 6.1.1.4'

loop_
_geom_angle_atom_site_label_1
_geom_angle_atom_site_label_2
_geom_angle_atom_site_label_3
_geom_angle_site_symmetry_1
_geom_angle_site_symmetry_3
_geom_angle
_geom_angle_publ_flag
C1 O1 H1 . . 106(3) ?
C7 N1 C10 . . 118.2(3) ?
C10 N2 N3 . . 110.8(3) ?
C10 N2 C15 . . 129.5(3) ?
N3 N2 C15 . . 119.6(3) ?
C8 N3 N2 . . 105.1(3) ?
N5 N4 C4 . . 112.6(4) ?
N4 N5 C21 . . 114.0(4) ?
O3 N6 O2 . . 123.5(4) ?
O3 N6 C18 . . 117.9(4) ?
O2 N6 C18 . . 118.6(4) ?
O1 C1 C6 . . 117.8(4) ?
O1 C1 C2 . . 122.2(4) ?
C6 C1 C2 . . 120.0(4) ?
C1 C2 C3 . . 118.5(3) ?
C1 C2 C7 . . 121.8(4) ?
C3 C2 C7 . . 119.6(4) ?
C4 C3 C2 . . 121.7(4) ?
C4 C3 H3 . . 119.2 ?
C2 C3 H3 . . 119.2 ?
C3 C4 C5 . . 118.7(4) ?
C3 C4 N4 . . 116.6(4) ?
C5 C4 N4 . . 124.6(4) ?
C6 C5 C4 . . 120.8(4) ?
C6 C5 H5 . . 119.6 ?
C4 C5 H5 . . 119.6 ?
C5 C6 C1 . . 120.2(4) ?
C5 C6 H6 . . 119.9 ?
C1 C6 H6 . . 119.9 ?
N1 C7 C2 . . 120.9(4) ?
N1 C7 H7 . . 119.5 ?
C2 C7 H7 . . 119.5 ?
N3 C8 C9 . . 111.5(3) ?
N3 C8 C11 . . 121.3(4) ?
C9 C8 C11 . . 127.1(4) ?
C10 C9 C8 . . 105.5(4) ?
C10 C9 H9 . . 127.3 ?
C8 C9 H9 . . 127.3 ?
C9 C10 N2 . . 107.1(3) ?
C9 C10 N1 . . 134.2(4) ?
N2 C10 N1 . . 118.7(3) ?
C8 C11 C13 . . 110.0(4) ?
C8 C11 C12 . . 110.4(4) ?
C13 C11 C12 . . 109.2(4) ?
C8 C11 C14 . . 107.7(4) ?
C13 C11 C14 . . 110.0(4) ?
C12 C11 C14 . . 109.6(4) ?
C11 C12 H12A . . 109.5 ?
C11 C12 H12B . . 109.5 ?
H12A C12 H12B . . 109.5 ?
C11 C12 H12C . . 109.5 ?
H12A C12 H12C . . 109.5 ?
H12B C12 H12C . . 109.5 ?
C11 C13 H13A . . 109.5 ?
C11 C13 H13B . . 109.5 ?
H13A C13 H13B . . 109.5 ?
C11 C13 H13C . . 109.5 ?
H13A C13 H13C . . 109.5 ?
H13B C13 H13C . . 109.5 ?
C11 C14 H14A . . 109.5 ?
C11 C14 H14B . . 109.5 ?
H14A C14 H14B . . 109.5 ?
C11 C14 H14C . . 109.5 ?
H14A C14 H14C . . 109.5 ?
H14B C14 H14C . . 109.5 ?
C20 C15 C16 . . 120.7(4) ?
C20 C15 N2 . . 119.0(4) ?
C16 C15 N2 . . 120.3(4) ?
C15 C16 C17 . . 119.7(4) ?
C15 C16 H16 . . 120.2 ?
C17 C16 H16 . . 120.2 ?
C18 C17 C16 . . 118.7(4) ?
C18 C17 H17 . . 120.6 ?
C16 C17 H17 . . 120.6 ?
C19 C18 C17 . . 122.7(4) ?
C19 C18 N6 . . 118.9(4) ?
C17 C18 N6 . . 118.4(4) ?
C18 C19 C20 . . 118.5(4) ?
C18 C19 H19 . . 120.8 ?
C20 C19 H19 . . 120.8 ?
C15 C20 C19 . . 119.7(4) ?
C15 C20 H20 . . 120.2 ?
C19 C20 H20 . . 120.2 ?
C22 C21 C26 . . 119.9(4) ?
C22 C21 N5 . . 125.4(4) ?
C26 C21 N5 . . 114.7(4) ?
C21 C22 C23 . . 119.8(4) ?
C21 C22 H22 . . 120.1 ?
C23 C22 H22 . . 120.1 ?
C22 C23 C24 . . 121.0(5) ?
C22 C23 H23 . . 119.5 ?
C24 C23 H23 . . 119.5 ?
C25 C24 C23 . . 118.1(4) ?
C25 C24 C27 . . 121.1(5) ?
C23 C24 C27 . . 120.8(5) ?
C26 C25 C24 . . 121.4(4) ?
C26 C25 H25 . . 119.3 ?
C24 C25 H25 . . 119.3 ?
C25 C26 C21 . . 119.7(5) ?
C25 C26 H26 . . 120.1 ?
C21 C26 H26 . . 120.1 ?
C24 C27 H27A . . 109.5 ?
C24 C27 H27B . . 109.5 ?
H27A C27 H27B . . 109.5 ?
C24 C27 H27C . . 109.5 ?
H27A C27 H27C . . 109.5 ?
H27B C27 H27C . . 109.5 ?
C31 O21 H21 . . 107(3) ?
C37 N21 C40 . . 118.4(4) ?
N23 N22 C40 . . 110.8(3) ?
N23 N22 C45 . . 120.8(3) ?
C40 N22 C45 . . 127.8(3) ?
C38 N23 N22 . . 104.9(3) ?
N25 N24 C34 . . 113.1(4) ?
N24 N25 C51 . . 113.3(4) ?
O23 N26 O22 . . 122.7(4) ?
O23 N26 C48 . . 118.1(4) ?
O22 N26 C48 . . 119.2(4) ?
O21 C31 C36 . . 117.7(4) ?
O21 C31 C32 . . 121.9(4) ?
C36 C31 C32 . . 120.4(4) ?
C33 C32 C31 . . 118.2(4) ?
C33 C32 C37 . . 119.9(4) ?
C31 C32 C37 . . 121.9(4) ?
C34 C33 C32 . . 121.7(4) ?
C34 C33 H33 . . 119.2 ?
C32 C33 H33 . . 119.2 ?
C33 C34 C35 . . 119.1(4) ?
C33 C34 N24 . . 115.7(4) ?
C35 C34 N24 . . 125.2(4) ?
C36 C35 C34 . . 120.3(4) ?
C36 C35 H35 . . 119.9 ?
C34 C35 H35 . . 119.9 ?
C35 C36 C31 . . 120.2(4) ?
C35 C36 H36 . . 119.9 ?
C31 C36 H36 . . 119.9 ?
N21 C37 C32 . . 121.5(4) ?
N21 C37 H37 . . 119.3 ?
C32 C37 H37 . . 119.3 ?
N23 C38 C39 . . 112.1(4) ?
N23 C38 C41 . . 122.0(4) ?
C39 C38 C41 . . 125.9(4) ?
C40 C39 C38 . . 105.3(4) ?
C40 C39 H39 . . 127.4 ?
C38 C39 H39 . . 127.4 ?
C39 C40 N22 . . 106.8(3) ?
C39 C40 N21 . . 132.9(4) ?
N22 C40 N21 . . 119.9(4) ?
C38 C41 C43 . . 108.1(4) ?
C38 C41 C44 . . 109.2(4) ?
C43 C41 C44 . . 109.6(5) ?
C38 C41 C42 . . 111.1(4) ?
C43 C41 C42 . . 108.8(4) ?
C44 C41 C42 . . 110.0(4) ?
C41 C42 H42A . . 109.5 ?
C41 C42 H42B . . 109.5 ?
H42A C42 H42B . . 109.5 ?
C41 C42 H42C . . 109.5 ?
H42A C42 H42C . . 109.5 ?
H42B C42 H42C . . 109.5 ?
C41 C43 H43A . . 109.5 ?
C41 C43 H43B . . 109.5 ?
H43A C43 H43B . . 109.5 ?
C41 C43 H43C . . 109.5 ?
H43A C43 H43C . . 109.5 ?
H43B C43 H43C . . 109.5 ?
C41 C44 H44A . . 109.5 ?
C41 C44 H44B . . 109.5 ?
H44A C44 H44B . . 109.5 ?
C41 C44 H44C . . 109.5 ?
H44A C44 H44C . . 109.5 ?
H44B C44 H44C . . 109.5 ?
C46 C45 C50 . . 119.8(4) ?
C46 C45 N22 . . 121.0(4) ?
C50 C45 N22 . . 119.2(4) ?
C45 C46 C47 . . 120.4(4) ?
C45 C46 H46 . . 119.8 ?
C47 C46 H46 . . 119.8 ?
C48 C47 C46 . . 118.7(4) ?
C48 C47 H47 . . 120.7 ?
C46 C47 H47 . . 120.7 ?
C47 C48 C49 . . 121.9(4) ?
C47 C48 N26 . . 118.1(4) ?
C49 C48 N26 . . 120.0(4) ?
C50 C49 C48 . . 118.7(4) ?
C50 C49 H49 . . 120.6 ?
C48 C49 H49 . . 120.6 ?
C49 C50 C45 . . 120.2(4) ?
C49 C50 H50 . . 119.9 ?
C45 C50 H50 . . 119.9 ?
C56 C51 C52 . . 118.9(4) ?
C56 C51 N25 . . 115.8(4) ?
C52 C51 N25 . . 125.3(4) ?
C53 C52 C51 . . 120.2(4) ?
C53 C52 H52 . . 119.9 ?
C51 C52 H52 . . 119.9 ?
C52 C53 C54 . . 120.8(5) ?
C52 C53 H53 . . 119.6 ?
C54 C53 H53 . . 119.6 ?
C55 C54 C53 . . 118.4(5) ?
C55 C54 C57 . . 121.7(5) ?
C53 C54 C57 . . 119.9(5) ?
C54 C55 C56 . . 121.4(4) ?
C54 C55 H55 . . 119.3 ?
C56 C55 H55 . . 119.3 ?
C55 C56 C51 . . 120.2(5) ?
C55 C56 H56 . . 119.9 ?
C51 C56 H56 . . 119.9 ?
C54 C57 H57A . . 109.5 ?
C54 C57 H57B . . 109.5 ?
H57A C57 H57B . . 109.5 ?
C54 C57 H57C . . 109.5 ?
H57A C57 H57C . . 109.5 ?
H57B C57 H57C . . 109.5 ?

loop_
_geom_bond_atom_site_label_1
_geom_bond_atom_site_label_2
_geom_bond_site_symmetry_2
_geom_bond_distance
_geom_bond_publ_flag
O1 C1 . 1.347(5) ?
O1 H1 . 0.91(3) ?
O2 N6 . 1.221(5) ?
O3 N6 . 1.217(5) ?
N1 C7 . 1.290(5) ?
N1 C10 . 1.395(5) ?
N2 C10 . 1.376(5) ?
N2 N3 . 1.377(4) ?
N2 C15 . 1.417(5) ?
N3 C8 . 1.330(5) ?
N4 N5 . 1.259(4) ?
N4 C4 . 1.428(5) ?
N5 C21 . 1.434(5) ?
N6 C18 . 1.472(5) ?
C1 C6 . 1.399(5) ?
C1 C2 . 1.402(5) ?
C2 C3 . 1.404(5) ?
C2 C7 . 1.449(5) ?
C3 C4 . 1.378(5) ?
C3 H3 . 0.9500 ?
C4 C5 . 1.404(6) ?
C5 C6 . 1.375(6) ?
C5 H5 . 0.9500 ?
C6 H6 . 0.9500 ?
C7 H7 . 0.9500 ?
C8 C9 . 1.411(5) ?
C8 C11 . 1.519(5) ?
C9 C10 . 1.369(5) ?
C9 H9 . 0.9500 ?
C11 C13 . 1.525(7) ?
C11 C12 . 1.525(6) ?
C11 C14 . 1.538(6) ?
C12 H12A . 0.9800 ?
C12 H12B . 0.9800 ?
C12 H12C . 0.9800 ?
C13 H13A . 0.9800 ?
C13 H13B . 0.9800 ?
C13 H13C . 0.9800 ?
C14 H14A . 0.9800 ?
C14 H14B . 0.9800 ?
C14 H14C . 0.9800 ?
C15 C20 . 1.385(6) ?
C15 C16 . 1.388(5) ?
C16 C17 . 1.391(6) ?
C16 H16 . 0.9500 ?
C17 C18 . 1.376(6) ?
C17 H17 . 0.9500 ?
C18 C19 . 1.374(6) ?
C19 C20 . 1.399(6) ?
C19 H19 . 0.9500 ?
C20 H20 . 0.9500 ?
C21 C22 . 1.383(6) ?
C21 C26 . 1.387(6) ?
C22 C23 . 1.383(6) ?
C22 H22 . 0.9500 ?
C23 C24 . 1.396(6) ?
C23 H23 . 0.9500 ?
C24 C25 . 1.383(7) ?
C24 C27 . 1.516(6) ?
C25 C26 . 1.380(7) ?
C25 H25 . 0.9500 ?
C26 H26 . 0.9500 ?
C27 H27A . 0.9800 ?
C27 H27B . 0.9800 ?
C27 H27C . 0.9800 ?
O21 C31 . 1.355(5) ?
O21 H21 . 0.91(3) ?
O22 N26 . 1.228(4) ?
O23 N26 . 1.224(5) ?
N21 C37 . 1.285(5) ?
N21 C40 . 1.393(5) ?
N22 N23 . 1.371(4) ?
N22 C40 . 1.392(5) ?
N22 C45 . 1.410(5) ?
N23 C38 . 1.336(5) ?
N24 N25 . 1.260(5) ?
N24 C34 . 1.430(5) ?
N25 C51 . 1.416(6) ?
N26 C48 . 1.461(5) ?
C31 C36 . 1.387(5) ?
C31 C32 . 1.407(6) ?
C32 C33 . 1.397(6) ?
C32 C37 . 1.442(5) ?
C33 C34 . 1.381(5) ?
C33 H33 . 0.9500 ?
C34 C35 . 1.400(6) ?
C35 C36 . 1.385(6) ?
C35 H35 . 0.9500 ?
C36 H36 . 0.9500 ?
C37 H37 . 0.9500 ?
C38 C39 . 1.408(6) ?
C38 C41 . 1.511(6) ?
C39 C40 . 1.373(6) ?
C39 H39 . 0.9500 ?
C41 C43 . 1.528(7) ?
C41 C44 . 1.530(7) ?
C41 C42 . 1.532(6) ?
C42 H42A . 0.9800 ?
C42 H42B . 0.9800 ?
C42 H42C . 0.9800 ?
C43 H43A . 0.9800 ?
C43 H43B . 0.9800 ?
C43 H43C . 0.9800 ?
C44 H44A . 0.9800 ?
C44 H44B . 0.9800 ?
C44 H44C . 0.9800 ?
C45 C46 . 1.380(5) ?
C45 C50 . 1.390(6) ?
C46 C47 . 1.384(6) ?
C46 H46 . 0.9500 ?
C47 C48 . 1.378(6) ?
C47 H47 . 0.9500 ?
C48 C49 . 1.381(6) ?
C49 C50 . 1.380(6) ?
C49 H49 . 0.9500 ?
C50 H50 . 0.9500 ?
C51 C56 . 1.390(6) ?
C51 C52 . 1.397(6) ?
C52 C53 . 1.389(6) ?
C52 H52 . 0.9500 ?
C53 C54 . 1.395(6) ?
C53 H53 . 0.9500 ?
C54 C55 . 1.381(7) ?
C54 C57 . 1.507(7) ?
C55 C56 . 1.387(6) ?
C55 H55 . 0.9500 ?
C56 H56 . 0.9500 ?
C57 H57A . 0.9800 ?
C57 H57B . 0.9800 ?
C57 H57C . 0.9800 ?

loop_
_geom_hbond_atom_site_label_D
_geom_hbond_atom_site_label_H
_geom_hbond_atom_site_label_A
_geom_hbond_site_symmetry_A
_geom_hbond_distance_DH
_geom_hbond_distance_HA
_geom_hbond_distance_DA
_geom_hbond_angle_DHA
O1 H1 N1 . 0.91(3) 1.78(4) 2.606(4) 150(5)
C3 H3 O23 4_565 0.95 2.64 3.457(6) 144.4
C7 H7 O23 4_565 0.95 2.35 3.232(5) 153.9
C16 H16 O21 . 0.95 2.55 3.181(5) 123.7
O21 H21 N21 . 0.91(3) 1.79(4) 2.612(4) 149(5)
C33 H33 O22 4_565 0.95 2.61 3.351(5) 135.5
C37 H37 O3 4_565 0.95 2.49 3.287(6) 141.1
C46 H46 N3 . 0.95 2.59 3.439(5) 148.4

loop_
_geom_torsion_atom_site_label_1
_geom_torsion_atom_site_label_2
_geom_torsion_atom_site_label_3
_geom_torsion_atom_site_label_4
_geom_torsion_site_symmetry_1
_geom_torsion_site_symmetry_2
_geom_torsion_site_symmetry_3
_geom_torsion_site_symmetry_4
_geom_torsion
_geom_torsion_publ_flag
C10 N2 N3 C8 . . . . -2.0(4) ?
C15 N2 N3 C8 . . . . -178.0(4) ?
C4 N4 N5 C21 . . . . -177.9(3) ?
O1 C1 C2 C3 . . . . -178.8(4) ?
C6 C1 C2 C3 . . . . 2.4(6) ?
O1 C1 C2 C7 . . . . 2.0(6) ?
C6 C1 C2 C7 . . . . -176.7(4) ?
C1 C2 C3 C4 . . . . -0.9(6) ?
C7 C2 C3 C4 . . . . 178.3(4) ?
C2 C3 C4 C5 . . . . -1.0(6) ?
C2 C3 C4 N4 . . . . 179.6(4) ?
N5 N4 C4 C3 . . . . -174.9(4) ?
N5 N4 C4 C5 . . . . 5.7(6) ?
C3 C4 C5 C6 . . . . 1.4(6) ?
N4 C4 C5 C6 . . . . -179.3(4) ?
C4 C5 C6 C1 . . . . 0.2(7) ?
O1 C1 C6 C5 . . . . 179.1(4) ?
C2 C1 C6 C5 . . . . -2.1(6) ?
C10 N1 C7 C2 . . . . 178.3(3) ?
C1 C2 C7 N1 . . . . 0.3(6) ?
C3 C2 C7 N1 . . . . -178.9(4) ?
N2 N3 C8 C9 . . . . 1.1(5) ?
N2 N3 C8 C11 . . . . 177.5(4) ?
N3 C8 C9 C10 . . . . 0.2(5) ?
C11 C8 C9 C10 . . . . -176.0(4) ?
C8 C9 C10 N2 . . . . -1.4(4) ?
C8 C9 C10 N1 . . . . 175.5(4) ?
N3 N2 C10 C9 . . . . 2.1(4) ?
C15 N2 C10 C9 . . . . 177.7(4) ?
N3 N2 C10 N1 . . . . -175.3(3) ?
C15 N2 C10 N1 . . . . 0.2(6) ?
C7 N1 C10 C9 . . . . -3.6(7) ?
C7 N1 C10 N2 . . . . 173.0(4) ?
N3 C8 C11 C13 . . . . 142.8(4) ?
C9 C8 C11 C13 . . . . -41.4(6) ?
N3 C8 C11 C12 . . . . 22.2(6) ?
C9 C8 C11 C12 . . . . -162.0(4) ?
N3 C8 C11 C14 . . . . -97.3(5) ?
C9 C8 C11 C14 . . . . 78.5(6) ?
C10 N2 C15 C20 . . . . -141.7(4) ?
N3 N2 C15 C20 . . . . 33.5(5) ?
C10 N2 C15 C16 . . . . 40.1(6) ?
N3 N2 C15 C16 . . . . -144.7(4) ?
C20 C15 C16 C17 . . . . 2.3(6) ?
N2 C15 C16 C17 . . . . -179.5(4) ?
C15 C16 C17 C18 . . . . -1.3(6) ?
C16 C17 C18 C19 . . . . 0.0(6) ?
C16 C17 C18 N6 . . . . -179.9(4) ?
O3 N6 C18 C19 . . . . 5.4(6) ?
O2 N6 C18 C19 . . . . -174.8(4) ?
O3 N6 C18 C17 . . . . -174.7(4) ?
O2 N6 C18 C17 . . . . 5.2(6) ?
C17 C18 C19 C20 . . . . 0.2(7) ?
N6 C18 C19 C20 . . . . -179.9(4) ?
C16 C15 C20 C19 . . . . -2.1(6) ?
N2 C15 C20 C19 . . . . 179.7(4) ?
C18 C19 C20 C15 . . . . 0.8(6) ?
N4 N5 C21 C22 . . . . 1.4(6) ?
N4 N5 C21 C26 . . . . 179.6(4) ?
C26 C21 C22 C23 . . . . 0.9(7) ?
N5 C21 C22 C23 . . . . 179.0(4) ?
C21 C22 C23 C24 . . . . -0.3(7) ?
C22 C23 C24 C25 . . . . -0.4(7) ?
C22 C23 C24 C27 . . . . 179.3(4) ?
C23 C24 C25 C26 . . . . 0.4(7) ?
C27 C24 C25 C26 . . . . -179.2(5) ?
C24 C25 C26 C21 . . . . 0.2(8) ?
C22 C21 C26 C25 . . . . -0.9(7) ?
N5 C21 C26 C25 . . . . -179.2(4) ?
C40 N22 N23 C38 . . . . 0.5(4) ?
C45 N22 N23 C38 . . . . 172.5(4) ?
C34 N24 N25 C51 . . . . -178.7(3) ?
O21 C31 C32 C33 . . . . 178.0(4) ?
C36 C31 C32 C33 . . . . -2.3(6) ?
O21 C31 C32 C37 . . . . -0.6(6) ?
C36 C31 C32 C37 . . . . 179.1(4) ?
C31 C32 C33 C34 . . . . 0.2(6) ?
C37 C32 C33 C34 . . . . 178.8(4) ?
C32 C33 C34 C35 . . . . 1.6(7) ?
C32 C33 C34 N24 . . . . -177.9(4) ?
N25 N24 C34 C33 . . . . 173.9(4) ?
N25 N24 C34 C35 . . . . -5.5(6) ?
C33 C34 C35 C36 . . . . -1.3(6) ?
N24 C34 C35 C36 . . . . 178.1(4) ?
C34 C35 C36 C31 . . . . -0.8(6) ?
O21 C31 C36 C35 . . . . -177.6(4) ?
C32 C31 C36 C35 . . . . 2.6(6) ?
C40 N21 C37 C32 . . . . 174.5(4) ?
C33 C32 C37 N21 . . . . -178.0(4) ?
C31 C32 C37 N21 . . . . 0.6(6) ?
N22 N23 C38 C39 . . . . 0.3(5) ?
N22 N23 C38 C41 . . . . -178.6(4) ?
N23 C38 C39 C40 . . . . -1.0(5) ?
C41 C38 C39 C40 . . . . 177.8(4) ?
C38 C39 C40 N22 . . . . 1.2(5) ?
C38 C39 C40 N21 . . . . -171.7(4) ?
N23 N22 C40 C39 . . . . -1.1(5) ?
C45 N22 C40 C39 . . . . -172.4(4) ?
N23 N22 C40 N21 . . . . 172.9(3) ?
C45 N22 C40 N21 . . . . 1.6(6) ?
C37 N21 C40 C39 . . . . -18.7(7) ?
C37 N21 C40 N22 . . . . 169.1(4) ?
N23 C38 C41 C43 . . . . 108.4(5) ?
C39 C38 C41 C43 . . . . -70.2(6) ?
N23 C38 C41 C44 . . . . -132.3(5) ?
C39 C38 C41 C44 . . . . 49.0(6) ?
N23 C38 C41 C42 . . . . -10.9(6) ?
C39 C38 C41 C42 . . . . 170.4(4) ?
N23 N22 C45 C46 . . . . 152.7(4) ?
C40 N22 C45 C46 . . . . -36.8(6) ?
N23 N22 C45 C50 . . . . -27.5(6) ?
C40 N22 C45 C50 . . . . 143.0(4) ?
C50 C45 C46 C47 . . . . -6.3(6) ?
N22 C45 C46 C47 . . . . 173.4(4) ?
C45 C46 C47 C48 . . . . 2.3(6) ?
C46 C47 C48 C49 . . . . 2.5(7) ?
C46 C47 C48 N26 . . . . -176.3(4) ?
O23 N26 C48 C47 . . . . 175.1(4) ?
O22 N26 C48 C47 . . . . -4.2(6) ?
O23 N26 C48 C49 . . . . -3.7(6) ?
O22 N26 C48 C49 . . . . 177.0(4) ?
C47 C48 C49 C50 . . . . -3.1(7) ?
N26 C48 C49 C50 . . . . 175.7(4) ?
C48 C49 C50 C45 . . . . -1.0(7) ?
C46 C45 C50 C49 . . . . 5.6(6) ?
N22 C45 C50 C49 . . . . -174.1(4) ?
N24 N25 C51 C56 . . . . -167.0(4) ?
N24 N25 C51 C52 . . . . 14.5(6) ?
C56 C51 C52 C53 . . . . 0.7(7) ?
N25 C51 C52 C53 . . . . 179.2(4) ?
C51 C52 C53 C54 . . . . 1.2(7) ?
C52 C53 C54 C55 . . . . -1.8(7) ?
C52 C53 C54 C57 . . . . 178.8(4) ?
C53 C54 C55 C56 . . . . 0.6(7) ?
C57 C54 C55 C56 . . . . 180.0(4) ?
C54 C55 C56 C51 . . . . 1.3(7) ?
C52 C51 C56 C55 . . . . -1.9(6) ?
N25 C51 C56 C55 . . . . 179.5(4) ?

_cod_database_fobs_code 2023562
